data_7036153
loop_
_publ_author_name
'De Silva, D Nirosha T'
'Jameson, Geoffrey B.'
'Pannu, Ajay Pal Singh'
'Pouhet, Raph\"elle'
'Wenzel, Marco'
'Plieger, Paul G.'

_publ_section_title
;
 Piperazine linked salicylaldoxime and salicylaldimine-based dicopper(ii)
 receptors for anions.
;
_journal_issue 36
_journal_name_full 'Dalton transactions (Cambridge, England : 2003)'
_journal_page_first 15949
_journal_page_last 15959
_journal_paper_doi 10.1039/c5dt02551f
_journal_volume 44
_journal_year 2015
_chemical_formula_moiety '4(Br), C80 H95 Cu2 N8 O4, 2(C H4 O)'
_chemical_formula_sum 'C82 H103 Br4 Cu2 N8 O6'
_chemical_formula_weight 1743.44
_space_group_crystal_system monoclinic
_space_group_IT_number 14
_space_group_name_Hall '-P 2yn'
_space_group_name_H-M_alt 'P 1 21/n 1'
_symmetry_space_group_name_Hall '-P 2yn'
_symmetry_space_group_name_H-M 'P 1 21/n 1'
_atom_sites_solution_hydrogens geom
_atom_sites_solution_primary direct
_audit_creation_date 2015-08-07
_audit_creation_method
;
Olex2 1.2-alpha
(compiled 2015.01.12 svn.r3133 for OlexSys, GUI svn.r4987)
;
_audit_update_record
;
2015-08-07 deposited with the CCDC.
2015-08-11 downloaded from the CCDC.
;
_cell_angle_alpha 90
_cell_angle_beta 93.644(7)
_cell_angle_gamma 90
_cell_formula_units_Z 4
_cell_length_a 19.1144(4)
_cell_length_b 24.4307(4)
_cell_length_c 19.1882(14)
_cell_measurement_reflns_used 42887
_cell_measurement_temperature 140
_cell_measurement_theta_max 72.0
_cell_measurement_theta_min 6.6
_cell_volume 8942.4(7)
_computing_cell_refinement
;
CrystalClear-SM Expert 2.0 rc14 (Rigaku, 2009)
;
_computing_data_collection
;
CrystalClear-SM Expert 2.0 rc14 (Rigaku, 2009)
;
_computing_data_reduction
;
CrystalClear-SM Expert 2.0 rc14 (Rigaku, 2009)
;
_computing_molecular_graphics 'Olex2 (Dolomanov et al., 2009)'
_computing_publication_material 'Olex2 (Dolomanov et al., 2009)'
_computing_structure_refinement 'ShelXL (Sheldrick, 2008)'
_computing_structure_solution 'ShelXS (Sheldrick, 2008)'
_diffrn_ambient_temperature 140
_diffrn_detector RX
_diffrn_detector_area_resol_mean 10.0000
_diffrn_measured_fraction_theta_full 0.987
_diffrn_measured_fraction_theta_max 0.987
_diffrn_measurement_details
;
scan:
    Number of images: 72
               Slice: 20.0000 - 200.0000
         Image width: 2.5000
            Exp time: 90.0000
       Rotation axis: Omega
               Omega: 0.0000
                 Chi: 54.0000
                 Phi: 180.0000
                 XTD: 127.4000
              2theta: 0.0000
scan:
    Number of images: 72
               Slice: 20.0000 - 200.0000
         Image width: 2.5000
            Exp time: 90.0000
       Rotation axis: Omega
               Omega: 0.0000
                 Chi: 54.0000
                 Phi: 270.0000
                 XTD: 127.4000
              2theta: 0.0000
scan:
    Number of images: 68
               Slice: 22.0000 - 192.0000
         Image width: 2.5000
            Exp time: 90.0000
       Rotation axis: Omega
               Omega: 0.0000
                 Chi: 54.0000
                 Phi: 0.0000
                 XTD: 127.4000
              2theta: 0.0000
scan:
    Number of images: 48
               Slice: 20.0000 - 140.0000
         Image width: 2.5000
            Exp time: 90.0000
       Rotation axis: Omega
               Omega: 0.0000
                 Chi: 54.0000
                 Phi: 90.0000
                 XTD: 127.4000
              2theta: 0.0000
scan:
    Number of images: 70
               Slice: 22.0000 - 197.0000
         Image width: 2.5000
            Exp time: 90.0000
       Rotation axis: Omega
               Omega: 0.0000
                 Chi: 0.0000
                 Phi: 0.0000
                 XTD: 127.4000
              2theta: 0.0000
;
_diffrn_measurement_device
;
Crystal Goniometer
;
_diffrn_measurement_device_type
;
Rigaku RAXIS conversion
;
_diffrn_measurement_method 'profile data from \w-scans'
_diffrn_measurement_specimen_support Loop
_diffrn_orient_matrix_type FS_PROCESS
_diffrn_orient_matrix_UB_11 0.013569
_diffrn_orient_matrix_UB_12 -0.031403
_diffrn_orient_matrix_UB_13 -0.029726
_diffrn_orient_matrix_UB_21 0.023719
_diffrn_orient_matrix_UB_22 0.025914
_diffrn_orient_matrix_UB_23 -0.031231
_diffrn_orient_matrix_UB_31 0.044737
_diffrn_orient_matrix_UB_32 -0.004215
_diffrn_orient_matrix_UB_33 0.029463
_diffrn_radiation_monochromator Confocal
_diffrn_radiation_type CuK\a
_diffrn_radiation_wavelength 1.54178
_diffrn_reflns_av_R_equivalents 0.0457
_diffrn_reflns_av_unetI/netI 0.0370
_diffrn_reflns_laue_measured_fraction_full 0.987
_diffrn_reflns_laue_measured_fraction_max 0.987
_diffrn_reflns_limit_h_max 21
_diffrn_reflns_limit_h_min -23
_diffrn_reflns_limit_k_max 30
_diffrn_reflns_limit_k_min -29
_diffrn_reflns_limit_l_max 18
_diffrn_reflns_limit_l_min -23
_diffrn_reflns_number 98204
_diffrn_reflns_point_group_measured_fraction_full 0.987
_diffrn_reflns_point_group_measured_fraction_max 0.987
_diffrn_reflns_theta_full 65.081
_diffrn_reflns_theta_max 65.081
_diffrn_reflns_theta_min 6.593
_diffrn_source 'Rotating Anode'
_diffrn_source_current 20.0
_diffrn_source_power 0.8
_diffrn_source_voltage 40.0
_exptl_absorpt_coefficient_mu 3.077
_exptl_absorpt_correction_T_max 1.000
_exptl_absorpt_correction_T_min 0.679
_exptl_absorpt_correction_type multi-scan
_exptl_absorpt_process_details FS_Process
_exptl_crystal_colour Red
_exptl_crystal_density_diffrn 1.295
_exptl_crystal_description Block
_exptl_crystal_F_000 3588
_exptl_crystal_size_max 0.3
_exptl_crystal_size_mid 0.1
_exptl_crystal_size_min 0.05
_refine_diff_density_max 1.149
_refine_diff_density_min -1.206
_refine_diff_density_rms 0.097
_refine_ls_extinction_coef 0.00019(5)
_refine_ls_extinction_expression Fc^*^=kFc[1+0.001xFc^2^\l^3^/sin(2\q)]^-1/4^
_refine_ls_extinction_method 'SHELXL-2014/7 (Sheldrick 2014'
_refine_ls_goodness_of_fit_ref 1.085
_refine_ls_hydrogen_treatment constr
_refine_ls_matrix_type full
_refine_ls_number_parameters 966
_refine_ls_number_reflns 15072
_refine_ls_number_restraints 1237
_refine_ls_restrained_S_all 1.096
_refine_ls_R_factor_all 0.0797
_refine_ls_R_factor_gt 0.0687
_refine_ls_shift/su_max 0.001
_refine_ls_shift/su_mean 0.000
_refine_ls_structure_factor_coef Fsqd
_refine_ls_weighting_details 'w=1/[\s^2^(Fo^2^)+(0.1247P)^2^+12.4228P] where P=(Fo^2^+2Fc^2^)/3'
_refine_ls_weighting_scheme calc
_refine_ls_wR_factor_gt 0.2004
_refine_ls_wR_factor_ref 0.2171
_reflns_Friedel_coverage 0.000
_reflns_number_gt 12262
_reflns_number_total 15072
_reflns_threshold_expression 'I > 2\s(I)'
_cod_data_source_file c5dt02551f2.cif
_cod_data_source_block 1042540_Complex4
_cod_depositor_comments
;
The following automatic conversions were performed:

'_exptl_absorpt_correction_type' value 'Multi-scan' changed to
'multi-scan' according to
/usr/data/users/saulius/crontab/automatic-downloads/rss-feeds/RSC/lib/dictionaries/cif_core.dic
dictionary named 'cif_core.dic' version 2.4.2 from 2011-04-26.

Automatic conversion script
Id: cif_fix_values 3271 2015-04-21 07:52:19Z andrius 

 Adding full bibliography for 7036149--7036153.cif.
;
_cod_database_code 7036153
_shelx_space_group_comment
;
The symmetry employed for this shelxl refinement is uniquely defined
by the following loop, which should always be used as a source of
symmetry information in preference to the above space-group names.
They are only intended as comments.
;
_olex2_refinement_description
;
1. Fixed Uiso
 At 1.2 times of:
  All C(H) groups, All C(H,H) groups, All N(H) groups
 At 1.5 times of:
  All C(H,H,H) groups, All O(H) groups
2. Restrained distances
 C411-C412 = C411-C413 = C411-C414
 1.53395 with sigma of 0.02
 C412-C413 = C412-C414 = C413-C414
 2.50494 with sigma of 0.02
 C421-C422 = C421-C423 = C421-C424
 1.53395 with sigma of 0.02
 C421-C4A = C421-C5A = C421-C6A
 1.53395 with sigma of 0.02
 C422-C423 = C422-C424 = C423-C424
 2.50494 with sigma of 0.02
 C4A-C5A = C4A-C6A = C5A-C6A
 2.50494 with sigma of 0.02
3. Rigid bond restraints
 C11, C12, C13, C14, C21, C22, C23, C24, C31, C32, C33, C34, C41, C42, C43,
 C44, C51, C52, C53, C54, C61, C62, C63, C64, C211, C213, C214, C215, C216,
 C217, C218, C221, C223, C224, C225, C226, C227, C228, C231, C233, C234, C235,
 C236, C237, C238, C241, C243, C244, C245, C246, C247, C248, C411, C421, C431,
 C432, C433, C434, C441, C442, C443, C611, C613, C614, C621, C623, C624, C631,
 C633, C634, C641, C643, C644, C444, C100, C200, C414, C412, C413, C422, C423,
 C424, C4A, C5A, C6A
 with sigma for 1-2 distances of 0.05 and sigma for 1-3 distances of 0.05
 C11, C12, C13, C14, C21, C22, C23, C24, C31, C32, C33, C34, C41, C42, C43,
 C44, C51, C52, C53, C54, C61, C62, C63, C64, C211, C213, C214, C215, C216,
 C217, C218, C221, C223, C224, C225, C226, C227, C228, C231, C233, C234, C235,
 C236, C237, C238, C241, C243, C244, C245, C246, C247, C248, C411, C421, C431,
 C432, C433, C434, C441, C442, C443, C611, C613, C614, C621, C623, C624, C631,
 C633, C634, C641, C643, C644, C444, C100, C200, C414, C412, C413, C422, C423,
 C424, C4A, C5A, C6A
 with sigma for 1-2 distances of 0.01 and sigma for 1-3 distances of 0.01
4. Uiso/Uaniso restraints and constraints
C11 \\sim C12 \\sim C13 \\sim C14 \\sim C21 \\sim C22 \\sim C23 \\sim C24 \\sim
C31 \\sim C32 \\sim C33 \\sim C34 \\sim C41 \\sim C42 \\sim C43 \\sim C44 \\sim
C51 \\sim C52 \\sim C53 \\sim C54 \\sim C61 \\sim C62 \\sim C63 \\sim C64 \\sim
C211 \\sim C213 \\sim C214 \\sim C215 \\sim C216 \\sim C217 \\sim C218 \\sim
C221 \\sim C223 \\sim C224 \\sim C225 \\sim C226 \\sim C227 \\sim C228 \\sim
C231 \\sim C233 \\sim C234 \\sim C235 \\sim C236 \\sim C237 \\sim C238 \\sim
C241 \\sim C243 \\sim C244 \\sim C245 \\sim C246 \\sim C247 \\sim C248 \\sim
C411 \\sim C421 \\sim C431 \\sim C432 \\sim C433 \\sim C434 \\sim C441 \\sim
C442 \\sim C443 \\sim C611 \\sim C613 \\sim C614 \\sim C621 \\sim C623 \\sim
C624 \\sim C631 \\sim C633 \\sim C634 \\sim C641 \\sim C643 \\sim C644 \\sim
C444 \\sim C100 \\sim C200 \\sim C414 \\sim C412 \\sim C413 \\sim C422 \\sim
C423 \\sim C424 \\sim C4A \\sim C5A \\sim C6A: within 1.5A with sigma of 0.05
and sigma for terminal atoms of 0.1
C11 \\sim C12 \\sim C13 \\sim C14 \\sim C21 \\sim C22 \\sim C23 \\sim C24 \\sim
C31 \\sim C32 \\sim C33 \\sim C34 \\sim C41 \\sim C42 \\sim C43 \\sim C44 \\sim
C51 \\sim C52 \\sim C53 \\sim C54 \\sim C61 \\sim C62 \\sim C63 \\sim C64 \\sim
C211 \\sim C213 \\sim C214 \\sim C215 \\sim C216 \\sim C217 \\sim C218 \\sim
C221 \\sim C223 \\sim C224 \\sim C225 \\sim C226 \\sim C227 \\sim C228 \\sim
C231 \\sim C233 \\sim C234 \\sim C235 \\sim C236 \\sim C237 \\sim C238 \\sim
C241 \\sim C243 \\sim C244 \\sim C245 \\sim C246 \\sim C247 \\sim C248 \\sim
C411 \\sim C421 \\sim C431 \\sim C432 \\sim C433 \\sim C434 \\sim C441 \\sim
C442 \\sim C443 \\sim C611 \\sim C613 \\sim C614 \\sim C621 \\sim C623 \\sim
C624 \\sim C631 \\sim C633 \\sim C634 \\sim C641 \\sim C643 \\sim C644 \\sim
C444 \\sim C100 \\sim C200 \\sim C414 \\sim C412 \\sim C413 \\sim C422 \\sim
C423 \\sim C424 \\sim C4A \\sim C5A \\sim C6A: within 1.7A with sigma of 0.01
and sigma for terminal atoms of 1.7
Uanis(C11) \\sim Ueq, Uanis(C12) \\sim Ueq, Uanis(C13) \\sim Ueq, Uanis(C14)
\\sim Ueq, Uanis(C21) \\sim Ueq, Uanis(C22) \\sim Ueq, Uanis(C23) \\sim Ueq,
Uanis(C24) \\sim Ueq, Uanis(C31) \\sim Ueq, Uanis(C32) \\sim Ueq, Uanis(C33)
\\sim Ueq, Uanis(C34) \\sim Ueq, Uanis(C41) \\sim Ueq, Uanis(C42) \\sim Ueq,
Uanis(C43) \\sim Ueq, Uanis(C44) \\sim Ueq, Uanis(C51) \\sim Ueq, Uanis(C52)
\\sim Ueq, Uanis(C53) \\sim Ueq, Uanis(C54) \\sim Ueq, Uanis(C61) \\sim Ueq,
Uanis(C62) \\sim Ueq, Uanis(C63) \\sim Ueq, Uanis(C64) \\sim Ueq, Uanis(C211)
\\sim Ueq, Uanis(C213) \\sim Ueq, Uanis(C214) \\sim Ueq, Uanis(C215) \\sim Ueq,
Uanis(C216) \\sim Ueq, Uanis(C217) \\sim Ueq, Uanis(C218) \\sim Ueq,
Uanis(C221) \\sim Ueq, Uanis(C223) \\sim Ueq, Uanis(C224) \\sim Ueq,
Uanis(C225) \\sim Ueq, Uanis(C226) \\sim Ueq, Uanis(C227) \\sim Ueq,
Uanis(C228) \\sim Ueq, Uanis(C231) \\sim Ueq, Uanis(C233) \\sim Ueq,
Uanis(C234) \\sim Ueq, Uanis(C235) \\sim Ueq, Uanis(C236) \\sim Ueq,
Uanis(C237) \\sim Ueq, Uanis(C238) \\sim Ueq, Uanis(C241) \\sim Ueq,
Uanis(C243) \\sim Ueq, Uanis(C244) \\sim Ueq, Uanis(C245) \\sim Ueq,
Uanis(C246) \\sim Ueq, Uanis(C247) \\sim Ueq, Uanis(C248) \\sim Ueq,
Uanis(C411) \\sim Ueq, Uanis(C421) \\sim Ueq, Uanis(C431) \\sim Ueq,
Uanis(C432) \\sim Ueq, Uanis(C433) \\sim Ueq, Uanis(C434) \\sim Ueq,
Uanis(C441) \\sim Ueq, Uanis(C442) \\sim Ueq, Uanis(C443) \\sim Ueq,
Uanis(C611) \\sim Ueq, Uanis(C613) \\sim Ueq, Uanis(C614) \\sim Ueq,
Uanis(C621) \\sim Ueq, Uanis(C623) \\sim Ueq, Uanis(C624) \\sim Ueq,
Uanis(C631) \\sim Ueq, Uanis(C633) \\sim Ueq, Uanis(C634) \\sim Ueq,
Uanis(C641) \\sim Ueq, Uanis(C643) \\sim Ueq, Uanis(C644) \\sim Ueq,
Uanis(C444) \\sim Ueq, Uanis(C100) \\sim Ueq, Uanis(C200) \\sim Ueq,
Uanis(C414) \\sim Ueq, Uanis(C412) \\sim Ueq, Uanis(C413) \\sim Ueq,
Uanis(C422) \\sim Ueq, Uanis(C423) \\sim Ueq, Uanis(C424) \\sim Ueq, Uanis(C4A)
\\sim Ueq, Uanis(C5A) \\sim Ueq, Uanis(C6A) \\sim Ueq, Uanis(Br1) \\sim Ueq,
Uanis(Br2) \\sim Ueq, Uanis(Br3) \\sim Ueq, Uanis(Br4) \\sim Ueq, Uanis(Br5)
\\sim Ueq: with sigma of 0.01 and sigma for terminal atoms of 0.02
5. Others
 Sof(Br5)=1-FVAR(1)
 Sof(Br4)=FVAR(1)
 1(DFIX)=1(DFIX)=1(DFIX)=FVAR(2)
 1(DFIX)=1(DFIX)=1(DFIX)=1.633*FVAR(3)
 Sof(C4A)=Sof(H4AA)=Sof(H4AB)=Sof(H4AC)=Sof(C5A)=Sof(H5AA)=Sof(H5AB)=Sof(H5AC)=
 Sof(C6A)=Sof(H6AA)=Sof(H6AB)=Sof(H6AC)=1-FVAR(3)
 Sof(C422)=Sof(H42A)=Sof(H42B)=Sof(H42C)=Sof(C423)=Sof(H42D)=Sof(H42E)=
 Sof(H42F)=Sof(C424)=Sof(H42G)=Sof(H42H)=Sof(H42I)=FVAR(3)
6.a Ternary CH refined with riding coordinates:
 N612(H612), N622(H622), N632(H632), N642(H642)
6.b Secondary CH2 refined with riding coordinates:
 C611(H61A,H61B), C613(H61C,H61D), C614(H61E,H61F), C621(H62A,H62B), C623(H62C,
 H62D), C624(H62E,H62F), C631(H63A,H63B), C633(H63C,H63D), C634(H63E,H63F),
 C641(H64A,H64B), C643(H64C,H64D), C644(H64E,H64F)
6.c Me refined with everything fixed:
 C422(H42A,H42B,H42C), C423(H42D,H42E,H42F), C424(H42G,H42H,H42I), C4A(H4AA,
 H4AB,H4AC), C5A(H5AA,H5AB,H5AC), C6A(H6AA,H6AB,H6AC)
6.d Me refined with riding coordinates:
 C432(H43A,H43B,H43C), C433(H43D,H43E,H43F), C434(H43G,H43H,H43I), C442(H44A,
 H44B,H44C), C443(H44D,H44E,H44F), C444(H44G,H44H,H44I)
6.e Aromatic/amide H refined with riding coordinates:
 C31(H31), C32(H32), C33(H33), C34(H34), C52(H52), C53(H53), C54(H54),
 C211(H211), C214(H214), C215(H215), C216(H216), C217(H217), C218(H218),
 C221(H221), C224(H224), C225(H225), C226(H226), C227(H227), C228(H228),
 C231(H231), C234(H234), C235(H235), C236(H236), C237(H237), C238(H238),
 C241(H241), C244(H244), C245(H245), C246(H246), C247(H247), C248(H248)
6.f Idealised Me refined as rotating group:
 C100(H10A,H10B,H10C), C200(H20A,H20B,H20C), C414(H41A,H41B,H41C), C412(H41D,
 H41E,H41F), C413(H41G,H41H,H41I)
6.g Idealised tetrahedral OH refined as rotating group:
 O100(H100), O200(H200)
;
_shelx_shelxl_version_number 2014/7
_olex2_submission_special_instructions 'No special instructions were received'

loop_
_space_group_symop_operation_xyz
'x, y, z'
'-x+1/2, y+1/2, -z+1/2'
'-x, -y, -z'
'x-1/2, -y-1/2, z-1/2'

loop_
_atom_site_label
_atom_site_type_symbol
_atom_site_fract_x
_atom_site_fract_y
_atom_site_fract_z
_atom_site_U_iso_or_equiv
_atom_site_adp_type
_atom_site_occupancy
_atom_site_site_symmetry_order
_atom_site_calc_flag
_atom_site_refinement_flags_posn
_atom_site_refinement_flags_adp
_atom_site_refinement_flags_occupancy
_atom_site_disorder_assembly
_atom_site_disorder_group
Br1 Br 0.59465(4) 0.25020(3) 0.76369(3) 0.0770(2) Uani 1 1 d . U . . .
Cu1 Cu 0.66529(3) 0.19166(3) 0.88627(4) 0.0490(2) Uani 1 1 d . . . . .
Br2 Br 0.66724(3) 0.13373(2) 0.43977(3) 0.05862(19) Uani 1 1 d . U . . .
Cu2 Cu 0.43048(3) 0.32255(3) 0.62260(3) 0.0437(2) Uani 1 1 d . . . . .
Br3 Br 0.33400(3) 0.21223(3) 0.97165(4) 0.0735(2) Uani 1 1 d . U . . .
Br4 Br 0.50658(15) 0.54936(7) 0.88356(13) 0.1187(11) Uani 0.662(6) 1 d . U P A 1
Br5 Br 0.5487(4) 0.5413(3) 0.8445(6) 0.207(4) Uani 0.338(6) 1 d . U P A 2
O11 O 0.67422(18) 0.13648(13) 0.81790(19) 0.0549(8) Uani 1 1 d . . . . .
C11 C 0.6264(3) 0.0988(2) 0.8018(3) 0.0568(11) Uani 1 1 d . U . . .
O12 O 0.51343(16) 0.31896(13) 0.57330(16) 0.0466(7) Uani 1 1 d . . . . .
C12 C 0.5690(2) 0.3493(2) 0.5867(3) 0.0500(10) Uani 1 1 d . U . . .
O13 O 0.37744(16) 0.31506(13) 0.70085(16) 0.0475(7) Uani 1 1 d . . . . .
C13 C 0.3256(2) 0.28201(19) 0.7122(2) 0.0426(9) Uani 1 1 d . U . . .
O14 O 0.63861(17) 0.24898(13) 0.94531(16) 0.0477(7) Uani 1 1 d . . . . .
C14 C 0.6655(2) 0.29716(19) 0.9549(2) 0.0433(9) Uani 1 1 d . U . . .
C21 C 0.5761(3) 0.0806(2) 0.8457(3) 0.0565(11) Uani 1 1 d . U . . .
C22 C 0.5703(3) 0.3987(2) 0.6263(3) 0.0617(12) Uani 1 1 d . U . . .
C23 C 0.3011(2) 0.24113(19) 0.6646(2) 0.0434(9) Uani 1 1 d . U . . .
C24 C 0.7307(2) 0.31287(19) 0.9307(3) 0.0473(10) Uani 1 1 d . U . . .
C31 C 0.5277(3) 0.0386(2) 0.8232(3) 0.0680(13) Uani 1 1 d . U . . .
H31 H 0.4949 0.0255 0.8544 0.082 Uiso 1 1 calc R . . . .
C32 C 0.6334(4) 0.4248(3) 0.6474(4) 0.0844(16) Uani 1 1 d . U . . .
H32 H 0.6317 0.4570 0.6752 0.101 Uiso 1 1 calc R . . . .
C33 C 0.2465(2) 0.2052(2) 0.6823(2) 0.0452(10) Uani 1 1 d . U . . .
H33 H 0.2311 0.1776 0.6501 0.054 Uiso 1 1 calc R . . . .
C34 C 0.7581(3) 0.36533(19) 0.9455(3) 0.0488(10) Uani 1 1 d . U . . .
H34 H 0.8023 0.3746 0.9289 0.059 Uiso 1 1 calc R . . . .
C41 C 0.5279(4) 0.0167(3) 0.7560(4) 0.0834(15) Uani 1 1 d . U . . .
C42 C 0.6971(4) 0.4061(3) 0.6298(4) 0.0875(16) Uani 1 1 d . U . . .
C43 C 0.2154(2) 0.2094(2) 0.7448(2) 0.0473(10) Uani 1 1 d . U . . .
C44 C 0.7234(3) 0.4041(2) 0.9834(3) 0.0527(10) Uani 1 1 d . U . . .
C51 C 0.5787(4) 0.0350(3) 0.7134(4) 0.0777(15) Uani 1 1 d . U . . .
C52 C 0.6948(3) 0.3611(3) 0.5818(4) 0.0825(16) Uani 1 1 d . U . . .
H52 H 0.7376 0.3495 0.5638 0.099 Uiso 1 1 calc R . . . .
C53 C 0.2386(2) 0.2511(2) 0.7906(2) 0.0475(10) Uani 1 1 d . U . . .
H53 H 0.2174 0.2547 0.8338 0.057 Uiso 1 1 calc R . . . .
C54 C 0.6579(3) 0.3878(2) 1.0062(2) 0.0510(10) Uani 1 1 d . U . . .
H54 H 0.6326 0.4132 1.0324 0.061 Uiso 1 1 calc R . . . .
C61 C 0.6269(3) 0.0744(2) 0.7348(3) 0.0659(13) Uani 1 1 d . U . . .
C62 C 0.6330(3) 0.3328(2) 0.5597(3) 0.0602(12) Uani 1 1 d . U . . .
C63 C 0.2916(2) 0.2875(2) 0.7755(2) 0.0453(9) Uani 1 1 d . U . . .
C64 C 0.6288(2) 0.3374(2) 0.9928(2) 0.0462(9) Uani 1 1 d . U . . .
C211 C 0.5704(3) 0.1014(2) 0.9156(3) 0.0564(11) Uani 1 1 d . U . . .
H211 H 0.5387 0.0833 0.9441 0.068 Uiso 1 1 calc R . . . .
N212 N 0.6047(2) 0.14230(17) 0.9424(2) 0.0518(9) Uani 1 1 d . . . . .
C213 C 0.5902(3) 0.1565(2) 1.0125(3) 0.0598(12) Uani 1 1 d . U . . .
C214 C 0.5216(4) 0.1624(3) 1.0308(3) 0.0738(15) Uani 1 1 d . U . . .
H214 H 0.4837 0.1572 0.9971 0.089 Uiso 1 1 calc R . . . .
C215 C 0.5090(5) 0.1761(3) 1.0994(4) 0.0942(18) Uani 1 1 d . U . . .
H215 H 0.4622 0.1794 1.1128 0.113 Uiso 1 1 calc R . . . .
C216 C 0.5644(5) 0.1850(3) 1.1481(4) 0.102(2) Uani 1 1 d . U . . .
H216 H 0.5556 0.1945 1.1947 0.122 Uiso 1 1 calc R . . . .
C217 C 0.6317(5) 0.1800(3) 1.1288(4) 0.0927(18) Uani 1 1 d . U . . .
H217 H 0.6697 0.1861 1.1622 0.111 Uiso 1 1 calc R . . . .
C218 C 0.6451(4) 0.1662(3) 1.0607(3) 0.0738(15) Uani 1 1 d . U . . .
H218 H 0.6920 0.1634 1.0475 0.089 Uiso 1 1 calc R . . . .
C221 C 0.5087(3) 0.4226(2) 0.6514(3) 0.0592(12) Uani 1 1 d . U . . .
H221 H 0.5130 0.4584 0.6704 0.071 Uiso 1 1 calc R . . . .
N222 N 0.4474(2) 0.39990(16) 0.6507(2) 0.0500(9) Uani 1 1 d . . . . .
C223 C 0.3928(3) 0.4285(2) 0.6818(3) 0.0568(11) Uani 1 1 d . U . . .
C224 C 0.3250(3) 0.4242(2) 0.6514(3) 0.0691(14) Uani 1 1 d . U . . .
H224 H 0.3160 0.4044 0.6092 0.083 Uiso 1 1 calc R . . . .
C225 C 0.2712(4) 0.4493(3) 0.6835(4) 0.0883(18) Uani 1 1 d . U . . .
H225 H 0.2246 0.4457 0.6638 0.106 Uiso 1 1 calc R . . . .
C226 C 0.2835(4) 0.4796(3) 0.7437(4) 0.0921(18) Uani 1 1 d . U . . .
H226 H 0.2458 0.4973 0.7644 0.110 Uiso 1 1 calc R . . . .
C227 C 0.3501(4) 0.4839(3) 0.7734(4) 0.0834(16) Uani 1 1 d . U . . .
H227 H 0.3584 0.5043 0.8152 0.100 Uiso 1 1 calc R . . . .
C228 C 0.4054(3) 0.4590(2) 0.7432(3) 0.0666(13) Uani 1 1 d . U . . .
H228 H 0.4517 0.4626 0.7638 0.080 Uiso 1 1 calc R . . . .
C231 C 0.3322(2) 0.2315(2) 0.5987(2) 0.0451(10) Uani 1 1 d . U . . .
H231 H 0.3132 0.2023 0.5708 0.054 Uiso 1 1 calc R . . . .
N232 N 0.38348(18) 0.25893(15) 0.57399(18) 0.0418(8) Uani 1 1 d . . . . .
C233 C 0.4107(2) 0.23832(19) 0.5114(2) 0.0438(9) Uani 1 1 d . U . . .
C234 C 0.4250(2) 0.2745(2) 0.4584(2) 0.0490(10) Uani 1 1 d . U . . .
H234 H 0.4144 0.3123 0.4630 0.059 Uiso 1 1 calc R . . . .
C235 C 0.4546(3) 0.2558(2) 0.3990(3) 0.0573(12) Uani 1 1 d . U . . .
H235 H 0.4636 0.2805 0.3624 0.069 Uiso 1 1 calc R . . . .
C236 C 0.4708(3) 0.2013(3) 0.3931(3) 0.0648(13) Uani 1 1 d . U . . .
H236 H 0.4923 0.1889 0.3527 0.078 Uiso 1 1 calc R . . . .
C237 C 0.4568(3) 0.1648(2) 0.4439(3) 0.0613(12) Uani 1 1 d . U . . .
H237 H 0.4678 0.1272 0.4387 0.074 Uiso 1 1 calc R . . . .
C238 C 0.4257(2) 0.1834(2) 0.5046(3) 0.0518(11) Uani 1 1 d . U . . .
H238 H 0.4152 0.1583 0.5402 0.062 Uiso 1 1 calc R . . . .
C241 C 0.7707(2) 0.2784(2) 0.8868(3) 0.0483(10) Uani 1 1 d . U . . .
H241 H 0.8139 0.2931 0.8735 0.058 Uiso 1 1 calc R . . . .
N242 N 0.7552(2) 0.22999(17) 0.8634(2) 0.0526(10) Uani 1 1 d . . . . .
C243 C 0.8020(3) 0.2085(3) 0.8148(3) 0.0663(13) Uani 1 1 d . U . . .
C244 C 0.8258(3) 0.2422(3) 0.7620(3) 0.0785(15) Uani 1 1 d . U . . .
H244 H 0.8082 0.2784 0.7558 0.094 Uiso 1 1 calc R . . . .
C245 C 0.8760(4) 0.2217(4) 0.7182(4) 0.0948(18) Uani 1 1 d . U . . .
H245 H 0.8936 0.2441 0.6829 0.114 Uiso 1 1 calc R . . . .
C246 C 0.8990(4) 0.1696(4) 0.7272(5) 0.102(2) Uani 1 1 d . U . . .
H246 H 0.9342 0.1564 0.6987 0.123 Uiso 1 1 calc R . . . .
C247 C 0.8740(4) 0.1357(4) 0.7749(4) 0.0927(18) Uani 1 1 d . U . . .
H247 H 0.8897 0.0989 0.7776 0.111 Uiso 1 1 calc R . . . .
C248 C 0.8246(3) 0.1546(3) 0.8209(4) 0.0772(15) Uani 1 1 d . U . . .
H248 H 0.8072 0.1311 0.8551 0.093 Uiso 1 1 calc R . . . .
C411 C 0.4720(4) -0.0254(3) 0.7301(5) 0.102(2) Uani 1 1 d D U . . .
C421 C 0.7666(4) 0.4321(4) 0.6588(5) 0.1092(18) Uani 1 1 d D U . . .
C431 C 0.1600(3) 0.1682(2) 0.7661(3) 0.0555(11) Uani 1 1 d . U . . .
C432 C 0.1951(4) 0.1308(3) 0.8229(4) 0.094(2) Uani 1 1 d . U . . .
H43A H 0.2136 0.1531 0.8622 0.141 Uiso 1 1 calc R . . . .
H43B H 0.1604 0.1049 0.8391 0.141 Uiso 1 1 calc R . . . .
H43C H 0.2335 0.1105 0.8034 0.141 Uiso 1 1 calc R . . . .
C433 C 0.1315(4) 0.1340(3) 0.7056(4) 0.085(2) Uani 1 1 d . U . . .
H43D H 0.1702 0.1152 0.6844 0.127 Uiso 1 1 calc R . . . .
H43E H 0.0986 0.1068 0.7221 0.127 Uiso 1 1 calc R . . . .
H43F H 0.1070 0.1577 0.6707 0.127 Uiso 1 1 calc R . . . .
C434 C 0.0996(3) 0.1976(3) 0.7994(4) 0.0829(18) Uani 1 1 d . U . . .
H43G H 0.1183 0.2199 0.8388 0.124 Uiso 1 1 calc R . . . .
H43H H 0.0751 0.2214 0.7646 0.124 Uiso 1 1 calc R . . . .
H43I H 0.0667 0.1705 0.8161 0.124 Uiso 1 1 calc R . . . .
C441 C 0.7527(3) 0.4610(2) 0.9997(3) 0.0604(12) Uani 1 1 d . U . . .
C442 C 0.8260(4) 0.4700(3) 0.9725(5) 0.097(2) Uani 1 1 d . U . . .
H44A H 0.8235 0.4652 0.9217 0.145 Uiso 1 1 calc R . . . .
H44B H 0.8421 0.5071 0.9842 0.145 Uiso 1 1 calc R . . . .
H44C H 0.8588 0.4433 0.9943 0.145 Uiso 1 1 calc R . . . .
C443 C 0.7034(5) 0.5046(3) 0.9652(6) 0.129(3) Uani 1 1 d . U . . .
H44D H 0.6982 0.4981 0.9147 0.194 Uiso 1 1 calc R . . . .
H44E H 0.6574 0.5023 0.9849 0.194 Uiso 1 1 calc R . . . .
H44F H 0.7234 0.5411 0.9741 0.194 Uiso 1 1 calc R . . . .
C611 C 0.6818(4) 0.0943(2) 0.6882(3) 0.0701(14) Uani 1 1 d . U . . .
H61A H 0.6837 0.0695 0.6476 0.084 Uiso 1 1 calc R . . . .
H61B H 0.7282 0.0938 0.7142 0.084 Uiso 1 1 calc R . . . .
N612 N 0.6653(2) 0.15135(17) 0.6632(2) 0.0553(10) Uani 1 1 d . . . . .
H612 H 0.6588 0.1751 0.7047 0.066 Uiso 1 1 calc R . . . .
C613 C 0.6007(3) 0.1541(2) 0.6160(3) 0.0554(11) Uani 1 1 d . U . . .
H61C H 0.5601 0.1427 0.6421 0.066 Uiso 1 1 calc R . . . .
H61D H 0.6049 0.1280 0.5770 0.066 Uiso 1 1 calc R . . . .
C614 C 0.7265(3) 0.1733(2) 0.6253(3) 0.0569(12) Uani 1 1 d . U . . .
H61E H 0.7691 0.1733 0.6575 0.068 Uiso 1 1 calc R . . . .
H61F H 0.7352 0.1489 0.5856 0.068 Uiso 1 1 calc R . . . .
C621 C 0.6359(3) 0.2838(2) 0.5121(3) 0.0539(11) Uani 1 1 d . U . . .
H62A H 0.6737 0.2897 0.4799 0.065 Uiso 1 1 calc R . . . .
H62B H 0.5911 0.2815 0.4834 0.065 Uiso 1 1 calc R . . . .
N622 N 0.64861(18) 0.22980(16) 0.54896(19) 0.0452(8) Uani 1 1 d . . . . .
H622 H 0.6569 0.2019 0.5122 0.054 Uiso 1 1 calc R . . . .
C623 C 0.7130(2) 0.2303(2) 0.5986(3) 0.0524(11) Uani 1 1 d . U . . .
H62C H 0.7538 0.2436 0.5743 0.063 Uiso 1 1 calc R . . . .
H62D H 0.7057 0.2553 0.6382 0.063 Uiso 1 1 calc R . . . .
C624 C 0.5872(3) 0.2106(2) 0.5866(3) 0.0510(11) Uani 1 1 d . U . . .
H62E H 0.5449 0.2100 0.5540 0.061 Uiso 1 1 calc R . . . .
H62F H 0.5785 0.2363 0.6250 0.061 Uiso 1 1 calc R . . . .
C631 C 0.3109(2) 0.3335(2) 0.8243(2) 0.0500(11) Uani 1 1 d . U . . .
H63A H 0.2687 0.3452 0.8477 0.060 Uiso 1 1 calc R . . . .
H63B H 0.3270 0.3650 0.7971 0.060 Uiso 1 1 calc R . . . .
N632 N 0.36809(19) 0.31824(17) 0.87954(19) 0.0463(9) Uani 1 1 d . . . . .
H632 H 0.3535 0.2835 0.9020 0.056 Uiso 1 1 calc R . . . .
C633 C 0.3746(3) 0.3609(2) 0.9346(3) 0.0573(12) Uani 1 1 d . U . . .
H63C H 0.3289 0.3655 0.9556 0.069 Uiso 1 1 calc R . . . .
H63D H 0.3870 0.3963 0.9135 0.069 Uiso 1 1 calc R . . . .
C634 C 0.4377(2) 0.3083(2) 0.8506(2) 0.0521(11) Uani 1 1 d . U . . .
H63E H 0.4332 0.2783 0.8159 0.063 Uiso 1 1 calc R . . . .
H63F H 0.4525 0.3417 0.8262 0.063 Uiso 1 1 calc R . . . .
C641 C 0.5576(2) 0.3244(2) 1.0171(2) 0.0494(10) Uani 1 1 d . U . . .
H64A H 0.5499 0.3459 1.0597 0.059 Uiso 1 1 calc R . . . .
H64B H 0.5555 0.2851 1.0295 0.059 Uiso 1 1 calc R . . . .
N642 N 0.49957(19) 0.33719(17) 0.96143(19) 0.0478(9) Uani 1 1 d . . . . .
H642 H 0.5122 0.3721 0.9382 0.057 Uiso 1 1 calc R . . . .
C643 C 0.4926(3) 0.2935(2) 0.9060(2) 0.0516(11) Uani 1 1 d . U . . .
H64C H 0.5381 0.2887 0.8849 0.062 Uiso 1 1 calc R . . . .
H64D H 0.4801 0.2583 0.9276 0.062 Uiso 1 1 calc R . . . .
C644 C 0.4306(3) 0.3454(3) 0.9915(3) 0.0577(12) Uani 1 1 d . U . . .
H64E H 0.4346 0.3748 1.0271 0.069 Uiso 1 1 calc R . . . .
H64F H 0.4166 0.3114 1.0148 0.069 Uiso 1 1 calc R . . . .
C444 C 0.7625(6) 0.4693(4) 1.0776(4) 0.122(3) Uani 1 1 d . U . . .
H44G H 0.7813 0.5060 1.0874 0.183 Uiso 1 1 calc R . . . .
H44H H 0.7172 0.4654 1.0984 0.183 Uiso 1 1 calc R . . . .
H44I H 0.7952 0.4418 1.0977 0.183 Uiso 1 1 calc R . . . .
O100 O 0.5360(3) 0.41739(19) 0.8714(3) 0.0831(12) Uani 1 1 d . . . . .
H100 H 0.5294 0.4511 0.8771 0.125 Uiso 1 1 calc GR . . . .
O200 O 0.4558(3) 0.1775(4) 0.7033(4) 0.150(3) Uani 1 1 d . . . . .
H200 H 0.4925 0.1936 0.7186 0.224 Uiso 1 1 calc GR . . . .
C100 C 0.5927(5) 0.4095(4) 0.8287(4) 0.114(3) Uani 1 1 d . U . . .
H10A H 0.5800 0.3821 0.7929 0.170 Uiso 1 1 calc GR . . . .
H10B H 0.6338 0.3969 0.8574 0.170 Uiso 1 1 calc GR . . . .
H10C H 0.6037 0.4442 0.8061 0.170 Uiso 1 1 calc GR . . . .
C200 C 0.4212(5) 0.1549(4) 0.7601(6) 0.131(4) Uani 1 1 d . U . . .
H20A H 0.3971 0.1211 0.7449 0.197 Uiso 1 1 calc GR . . . .
H20B H 0.3868 0.1812 0.7758 0.197 Uiso 1 1 calc GR . . . .
H20C H 0.4557 0.1467 0.7986 0.197 Uiso 1 1 calc GR . . . .
C414 C 0.4197(5) -0.0387(4) 0.7865(6) 0.146(4) Uani 1 1 d D U . B 2
H41A H 0.4450 -0.0556 0.8270 0.219 Uiso 1 1 calc GR . . B 2
H41B H 0.3838 -0.0640 0.7671 0.219 Uiso 1 1 calc GR . . B 2
H41C H 0.3973 -0.0048 0.8010 0.219 Uiso 1 1 calc GR . . B 2
C412 C 0.4300(7) -0.0012(5) 0.6669(7) 0.200(6) Uani 1 1 d D U . C 2
H41D H 0.4203 0.0375 0.6755 0.300 Uiso 1 1 calc GR . . C 2
H41E H 0.3856 -0.0211 0.6591 0.300 Uiso 1 1 calc GR . . C 2
H41F H 0.4571 -0.0046 0.6254 0.300 Uiso 1 1 calc GR . . C 2
C413 C 0.5066(5) -0.0782(3) 0.7128(5) 0.115(3) Uani 1 1 d D U . D 2
H41G H 0.5321 -0.0735 0.6705 0.172 Uiso 1 1 calc GR . . D 2
H41H H 0.4708 -0.1067 0.7050 0.172 Uiso 1 1 calc GR . . D 2
H41I H 0.5394 -0.0890 0.7517 0.172 Uiso 1 1 calc GR . . D 2
C422 C 0.8301(6) 0.4045(5) 0.6306(7) 0.104(3) Uani 0.660(9) 1 d D U P E 1
H42A H 0.8301 0.3656 0.6430 0.156 Uiso 0.6604 1 calc . . P E 1
H42B H 0.8729 0.4217 0.6509 0.156 Uiso 0.6604 1 calc . . P E 1
H42C H 0.8282 0.4083 0.5796 0.156 Uiso 0.6604 1 calc . . P E 1
C423 C 0.7626(7) 0.4925(5) 0.6260(7) 0.120(3) Uani 0.660(9) 1 d D U P E 1
H42D H 0.7590 0.4900 0.5749 0.180 Uiso 0.6604 1 calc . . P E 1
H42E H 0.8050 0.5129 0.6412 0.180 Uiso 0.6604 1 calc . . P E 1
H42F H 0.7214 0.5115 0.6418 0.180 Uiso 0.6604 1 calc . . P E 1
C424 C 0.7708(7) 0.4337(6) 0.7371(6) 0.120(3) Uani 0.660(9) 1 d D U P E 1
H42G H 0.7317 0.4554 0.7530 0.180 Uiso 0.6604 1 calc . . P E 1
H42H H 0.8152 0.4505 0.7541 0.180 Uiso 0.6604 1 calc . . P E 1
H42I H 0.7681 0.3964 0.7554 0.180 Uiso 0.6604 1 calc . . P E 1
C4A C 0.8184(11) 0.4386(10) 0.6037(10) 0.099(3) Uani 0.340(9) 1 d D U P E -1
H4AA H 0.8290 0.4027 0.5844 0.149 Uiso 0.3396 1 calc . . P E -1
H4AB H 0.8615 0.4552 0.6244 0.149 Uiso 0.3396 1 calc . . P E -1
H4AC H 0.7983 0.4623 0.5663 0.149 Uiso 0.3396 1 calc . . P E -1
C5A C 0.7580(14) 0.4822(8) 0.7042(13) 0.118(3) Uani 0.340(9) 1 d D U P E -1
H5AA H 0.7329 0.5108 0.6769 0.178 Uiso 0.3396 1 calc . . P E -1
H5AB H 0.8043 0.4959 0.7209 0.178 Uiso 0.3396 1 calc . . P E -1
H5AC H 0.7313 0.4723 0.7443 0.178 Uiso 0.3396 1 calc . . P E -1
C6A C 0.7968(14) 0.3857(9) 0.7113(12) 0.121(4) Uani 0.340(9) 1 d D U P E -1
H6AA H 0.7637 0.3793 0.7474 0.182 Uiso 0.3396 1 calc . . P E -1
H6AB H 0.8420 0.3976 0.7333 0.182 Uiso 0.3396 1 calc . . P E -1
H6AC H 0.8033 0.3517 0.6854 0.182 Uiso 0.3396 1 calc . . P E -1

loop_
_atom_site_aniso_label
_atom_site_aniso_U_11
_atom_site_aniso_U_22
_atom_site_aniso_U_33
_atom_site_aniso_U_23
_atom_site_aniso_U_13
_atom_site_aniso_U_12
Br1 0.0903(5) 0.0945(5) 0.0466(3) -0.0079(3) 0.0071(3) 0.0356(4)
Cu1 0.0446(4) 0.0512(4) 0.0519(4) -0.0049(3) 0.0080(3) -0.0029(3)
Br2 0.0531(3) 0.0693(4) 0.0549(3) -0.0175(2) 0.0147(2) 0.0003(2)
Cu2 0.0432(4) 0.0505(4) 0.0384(4) -0.0062(3) 0.0120(3) -0.0038(3)
Br3 0.0551(4) 0.0924(5) 0.0740(4) 0.0161(3) 0.0132(3) 0.0001(3)
Br4 0.1253(18) 0.0791(9) 0.1442(17) -0.0264(9) -0.0516(12) 0.0254(9)
Br5 0.137(4) 0.130(4) 0.351(8) 0.133(5) -0.014(5) -0.013(3)
O11 0.0543(19) 0.0504(18) 0.060(2) -0.0053(15) 0.0081(16) -0.0032(15)
C11 0.062(3) 0.045(2) 0.062(3) -0.001(2) -0.004(2) 0.004(2)
O12 0.0414(16) 0.0560(18) 0.0432(17) -0.0067(14) 0.0091(13) -0.0076(14)
C12 0.044(2) 0.052(2) 0.055(3) 0.0024(19) 0.0050(19) -0.0041(19)
O13 0.0431(16) 0.0601(19) 0.0400(16) -0.0091(14) 0.0088(13) -0.0067(14)
C13 0.034(2) 0.057(2) 0.036(2) -0.0015(17) 0.0032(16) 0.0039(17)
O14 0.0475(17) 0.0524(18) 0.0431(17) -0.0037(13) 0.0028(14) 0.0002(14)
C14 0.042(2) 0.051(2) 0.035(2) 0.0045(17) -0.0043(17) 0.0034(18)
C21 0.056(2) 0.046(2) 0.066(3) 0.000(2) 0.001(2) -0.004(2)
C22 0.052(2) 0.050(2) 0.083(3) -0.003(2) 0.007(2) -0.004(2)
C23 0.0353(19) 0.058(2) 0.038(2) -0.0014(17) 0.0091(16) -0.0020(17)
C24 0.044(2) 0.051(2) 0.047(2) 0.0019(18) 0.0017(18) 0.0031(18)
C31 0.067(3) 0.055(3) 0.082(3) -0.007(2) -0.002(3) -0.006(2)
C32 0.074(3) 0.069(3) 0.111(4) -0.022(3) 0.012(3) -0.009(3)
C33 0.040(2) 0.059(2) 0.038(2) -0.0018(18) 0.0052(17) -0.0015(18)
C34 0.044(2) 0.051(2) 0.051(2) 0.0033(19) 0.0002(19) -0.0003(18)
C41 0.090(3) 0.062(3) 0.096(4) -0.019(3) -0.009(3) -0.010(3)
C42 0.071(3) 0.086(3) 0.107(4) -0.016(3) 0.013(3) -0.016(3)
C43 0.037(2) 0.064(2) 0.042(2) 0.0038(18) 0.0066(17) 0.0012(18)
C44 0.055(2) 0.052(2) 0.050(2) 0.0007(19) -0.002(2) 0.0007(19)
C51 0.093(4) 0.059(3) 0.080(3) -0.012(3) -0.007(3) -0.004(3)
C52 0.056(3) 0.077(3) 0.117(4) -0.018(3) 0.020(3) -0.013(2)
C53 0.039(2) 0.069(3) 0.036(2) 0.0005(18) 0.0075(17) 0.0057(18)
C54 0.054(2) 0.057(2) 0.042(2) -0.0040(19) 0.0013(19) 0.0060(19)
C61 0.081(3) 0.052(2) 0.065(3) -0.001(2) 0.002(2) 0.005(2)
C62 0.048(2) 0.057(2) 0.076(3) -0.002(2) 0.016(2) -0.007(2)
C63 0.038(2) 0.062(2) 0.036(2) -0.0017(18) 0.0069(17) 0.0042(18)
C64 0.045(2) 0.059(2) 0.034(2) -0.0014(18) -0.0023(17) 0.0022(18)
C211 0.051(3) 0.054(3) 0.064(3) 0.007(2) 0.002(2) 0.000(2)
N212 0.050(2) 0.052(2) 0.053(2) 0.0031(18) 0.0039(18) -0.0001(18)
C213 0.062(3) 0.067(3) 0.051(3) 0.006(2) 0.003(2) -0.016(2)
C214 0.078(3) 0.080(3) 0.066(3) -0.003(3) 0.022(3) -0.016(3)
C215 0.104(4) 0.099(4) 0.083(4) -0.006(3) 0.036(3) -0.025(3)
C216 0.131(4) 0.108(4) 0.068(3) -0.004(3) 0.029(3) -0.035(4)
C217 0.115(4) 0.102(4) 0.061(3) 0.004(3) -0.001(3) -0.041(4)
C218 0.084(3) 0.082(3) 0.055(3) 0.012(3) -0.002(2) -0.024(3)
C221 0.062(3) 0.048(2) 0.067(3) -0.003(2) 0.001(2) -0.001(2)
N222 0.055(2) 0.048(2) 0.047(2) 0.0000(17) 0.0077(18) 0.0050(18)
C223 0.062(3) 0.050(2) 0.058(3) -0.001(2) 0.004(2) 0.008(2)
C224 0.061(3) 0.072(3) 0.074(3) -0.007(3) 0.007(2) 0.018(2)
C225 0.071(3) 0.093(4) 0.100(4) -0.009(3) 0.002(3) 0.028(3)
C226 0.092(4) 0.084(4) 0.102(4) -0.013(3) 0.023(3) 0.033(3)
C227 0.097(4) 0.068(3) 0.087(4) -0.017(3) 0.016(3) 0.017(3)
C228 0.080(3) 0.053(3) 0.067(3) -0.009(2) 0.007(3) 0.009(2)
C231 0.044(2) 0.054(2) 0.038(2) -0.0012(18) 0.0087(18) 0.0009(19)
N232 0.0368(18) 0.052(2) 0.0370(19) -0.0041(15) 0.0089(15) -0.0005(15)
C233 0.036(2) 0.054(2) 0.041(2) -0.0085(18) 0.0071(17) -0.0014(18)
C234 0.043(2) 0.062(2) 0.042(2) -0.0070(19) 0.0087(18) -0.0056(19)
C235 0.047(2) 0.077(3) 0.049(2) -0.010(2) 0.015(2) -0.009(2)
C236 0.053(3) 0.085(3) 0.058(3) -0.022(2) 0.018(2) -0.004(2)
C237 0.052(3) 0.066(3) 0.067(3) -0.024(2) 0.007(2) 0.004(2)
C238 0.043(2) 0.058(2) 0.055(2) -0.012(2) 0.008(2) -0.0033(19)
C241 0.034(2) 0.058(3) 0.053(3) 0.001(2) 0.0019(18) 0.0015(18)
N242 0.043(2) 0.058(2) 0.058(2) -0.0068(19) 0.0115(18) 0.0006(18)
C243 0.048(3) 0.085(3) 0.066(3) -0.022(3) 0.012(2) -0.007(2)
C244 0.060(3) 0.109(4) 0.068(3) -0.018(3) 0.016(3) -0.022(3)
C245 0.072(3) 0.133(4) 0.081(4) -0.021(4) 0.021(3) -0.022(3)
C246 0.071(4) 0.137(5) 0.101(4) -0.030(4) 0.018(3) -0.002(3)
C247 0.066(3) 0.110(4) 0.102(4) -0.035(3) 0.006(3) 0.012(3)
C248 0.054(3) 0.087(3) 0.091(4) -0.030(3) 0.006(3) 0.009(3)
C411 0.102(4) 0.078(4) 0.123(5) -0.025(4) -0.012(4) -0.022(3)
C421 0.095(3) 0.113(3) 0.120(4) -0.022(3) 0.005(3) -0.024(3)
C431 0.048(2) 0.073(3) 0.047(2) 0.005(2) 0.013(2) -0.009(2)
C432 0.072(4) 0.101(5) 0.108(5) 0.042(4) -0.005(4) -0.015(3)
C433 0.079(4) 0.108(5) 0.070(4) -0.008(3) 0.023(3) -0.043(4)
C434 0.054(3) 0.102(5) 0.096(5) -0.004(4) 0.030(3) -0.011(3)
C441 0.063(3) 0.052(3) 0.066(3) -0.006(2) 0.005(2) -0.003(2)
C442 0.100(5) 0.064(4) 0.129(6) -0.008(4) 0.033(4) -0.023(3)
C443 0.117(6) 0.055(4) 0.209(9) -0.014(5) -0.047(6) 0.009(4)
C611 0.091(4) 0.055(3) 0.066(3) -0.007(2) 0.011(3) 0.014(3)
N612 0.066(3) 0.054(2) 0.047(2) -0.0071(18) 0.0107(19) 0.007(2)
C613 0.054(3) 0.061(3) 0.052(3) -0.008(2) 0.008(2) -0.006(2)
C614 0.048(2) 0.068(3) 0.054(3) -0.008(2) -0.001(2) 0.008(2)
C621 0.045(2) 0.066(3) 0.053(3) 0.001(2) 0.016(2) -0.002(2)
N622 0.0375(18) 0.057(2) 0.042(2) -0.0100(17) 0.0084(15) 0.0002(16)
C623 0.041(2) 0.064(3) 0.052(3) -0.008(2) 0.002(2) 0.000(2)
C624 0.045(2) 0.059(3) 0.050(3) -0.004(2) 0.010(2) -0.003(2)
C631 0.042(2) 0.065(3) 0.043(2) -0.005(2) 0.0070(19) 0.008(2)
N632 0.0400(19) 0.064(2) 0.0358(19) -0.0061(17) 0.0074(16) 0.0017(17)
C633 0.051(3) 0.075(3) 0.047(2) -0.017(2) 0.010(2) 0.008(2)
C634 0.040(2) 0.076(3) 0.041(2) -0.011(2) 0.0068(19) 0.008(2)
C641 0.046(2) 0.065(3) 0.036(2) -0.005(2) 0.0015(19) 0.003(2)
N642 0.0401(19) 0.065(2) 0.039(2) -0.0074(17) 0.0050(16) 0.0018(17)
C643 0.046(2) 0.072(3) 0.038(2) -0.014(2) 0.0049(19) 0.007(2)
C644 0.047(2) 0.085(3) 0.042(2) -0.016(2) 0.009(2) 0.006(2)
C444 0.173(8) 0.115(6) 0.078(4) -0.019(4) 0.005(4) -0.086(6)
O100 0.086(3) 0.083(3) 0.082(3) 0.003(2) 0.012(2) 0.007(2)
O200 0.094(4) 0.241(9) 0.115(5) 0.021(6) 0.019(4) 0.039(5)
C100 0.109(6) 0.159(8) 0.072(5) -0.001(5) 0.003(4) 0.019(6)
C200 0.103(6) 0.116(7) 0.177(9) 0.031(7) 0.030(6) 0.032(5)
C414 0.098(6) 0.128(7) 0.216(9) -0.077(6) 0.039(6) -0.050(5)
C412 0.190(10) 0.161(9) 0.231(10) 0.008(8) -0.124(8) -0.044(8)
C413 0.124(6) 0.084(4) 0.137(7) -0.048(5) 0.023(5) -0.030(4)
C422 0.076(4) 0.117(5) 0.119(6) -0.018(5) 0.005(4) -0.031(4)
C423 0.110(5) 0.114(5) 0.137(6) -0.024(5) 0.015(5) -0.039(4)
C424 0.106(5) 0.133(5) 0.120(5) -0.025(4) 0.001(4) -0.014(5)
C4A 0.077(5) 0.102(6) 0.117(6) -0.010(5) 0.003(5) -0.024(5)
C5A 0.111(6) 0.120(5) 0.124(6) -0.024(5) 0.005(5) -0.023(5)
C6A 0.111(6) 0.127(6) 0.124(6) -0.010(5) -0.001(5) -0.015(6)

loop_
_atom_type_symbol
_atom_type_description
_atom_type_scat_dispersion_real
_atom_type_scat_dispersion_imag
_atom_type_scat_source
C C 0.0181 0.0091 'International Tables Vol C Tables 4.2.6.8 and 6.1.1.4'
H H 0.0000 0.0000 'International Tables Vol C Tables 4.2.6.8 and 6.1.1.4'
N N 0.0311 0.0180 'International Tables Vol C Tables 4.2.6.8 and 6.1.1.4'
O O 0.0492 0.0322 'International Tables Vol C Tables 4.2.6.8 and 6.1.1.4'
Cu Cu -1.9646 0.5888 'International Tables Vol C Tables 4.2.6.8 and 6.1.1.4'
Br Br -0.6763 1.2805 'International Tables Vol C Tables 4.2.6.8 and 6.1.1.4'

loop_
_geom_angle_atom_site_label_1
_geom_angle_atom_site_label_2
_geom_angle_atom_site_label_3
_geom_angle
O11 Cu1 N212 91.38(16)
O11 Cu1 N242 93.67(16)
O14 Cu1 O11 168.58(15)
O14 Cu1 N212 86.42(15)
O14 Cu1 N242 92.97(15)
N212 Cu1 N242 155.38(17)
O12 Cu2 N222 92.98(15)
O12 Cu2 N232 95.54(14)
O13 Cu2 O12 154.98(15)
O13 Cu2 N222 87.87(15)
O13 Cu2 N232 92.75(14)
N222 Cu2 N232 158.16(16)
C11 O11 Cu1 124.5(3)
O11 C11 C21 125.1(5)
O11 C11 C61 117.5(5)
C21 C11 C61 117.4(5)
C12 O12 Cu2 124.7(3)
O12 C12 C22 124.9(4)
O12 C12 C62 118.4(4)
C62 C12 C22 116.7(4)
C13 O13 Cu2 130.4(3)
O13 C13 C23 123.5(4)
O13 C13 C63 118.5(4)
C23 C13 C63 117.9(4)
C14 O14 Cu1 129.8(3)
O14 C14 C24 123.5(4)
O14 C14 C64 119.6(4)
C24 C14 C64 116.9(4)
C11 C21 C31 120.3(5)
C11 C21 C211 123.1(5)
C31 C21 C211 116.6(5)
C32 C22 C12 121.7(5)
C32 C22 C221 115.6(5)
C221 C22 C12 122.6(5)
C13 C23 C33 120.0(4)
C13 C23 C231 122.7(4)
C33 C23 C231 117.2(4)
C14 C24 C241 123.0(4)
C34 C24 C14 120.4(4)
C34 C24 C241 116.4(4)
C21 C31 H31 119.5
C41 C31 C21 121.0(6)
C41 C31 H31 119.5
C22 C32 H32 118.6
C42 C32 C22 122.8(6)
C42 C32 H32 118.6
C23 C33 H33 119.1
C43 C33 C23 121.8(4)
C43 C33 H33 119.1
C24 C34 H34 118.5
C44 C34 C24 123.0(5)
C44 C34 H34 118.5
C31 C41 C411 120.7(7)
C51 C41 C31 117.8(6)
C51 C41 C411 121.5(7)
C32 C42 C52 115.3(6)
C32 C42 C421 122.3(7)
C52 C42 C421 122.5(6)
C33 C43 C53 117.7(4)
C33 C43 C431 121.9(4)
C53 C43 C431 120.4(4)
C34 C44 C54 115.6(5)
C34 C44 C441 123.3(5)
C54 C44 C441 121.1(5)
C61 C51 C41 122.0(6)
C42 C52 H52 118.0
C62 C52 C42 123.9(6)
C62 C52 H52 118.0
C43 C53 H53 118.7
C63 C53 C43 122.7(4)
C63 C53 H53 118.7
C44 C54 H54 118.2
C64 C54 C44 123.7(5)
C64 C54 H54 118.2
C11 C61 C611 116.7(5)
C51 C61 C11 121.4(6)
C51 C61 C611 121.8(6)
C12 C62 C621 120.9(5)
C52 C62 C12 118.5(5)
C52 C62 C621 120.5(5)
C13 C63 C631 119.9(4)
C53 C63 C13 119.8(4)
C53 C63 C631 120.2(4)
C14 C64 C641 119.8(4)
C54 C64 C14 120.4(4)
C54 C64 C641 119.9(4)
C21 C211 H211 117.4
N212 C211 C21 125.2(5)
N212 C211 H211 117.4
C211 N212 Cu1 123.1(4)
C211 N212 C213 116.0(4)
C213 N212 Cu1 120.4(3)
C214 C213 N212 120.3(5)
C218 C213 N212 119.3(5)
C218 C213 C214 120.3(6)
C213 C214 H214 120.4
C213 C214 C215 119.1(7)
C215 C214 H214 120.4
C214 C215 H215 119.8
C216 C215 C214 120.3(7)
C216 C215 H215 119.8
C215 C216 H216 120.1
C217 C216 C215 119.7(7)
C217 C216 H216 120.1
C216 C217 H217 119.7
C216 C217 C218 120.6(7)
C218 C217 H217 119.7
C213 C218 C217 119.8(7)
C213 C218 H218 120.1
C217 C218 H218 120.1
C22 C221 H221 117.0
N222 C221 C22 126.0(5)
N222 C221 H221 117.0
C221 N222 Cu2 122.8(3)
C221 N222 C223 118.3(4)
C223 N222 Cu2 118.1(3)
C224 C223 N222 118.5(5)
C224 C223 C228 119.9(5)
C228 C223 N222 121.6(5)
C223 C224 H224 120.6
C225 C224 C223 118.7(6)
C225 C224 H224 120.6
C224 C225 H225 119.2
C224 C225 C226 121.5(7)
C226 C225 H225 119.2
C225 C226 H226 120.2
C227 C226 C225 119.7(6)
C227 C226 H226 120.2
C226 C227 H227 119.7
C226 C227 C228 120.7(6)
C228 C227 H227 119.7
C223 C228 H228 120.3
C227 C228 C223 119.5(6)
C227 C228 H228 120.3
C23 C231 H231 116.7
N232 C231 C23 126.5(4)
N232 C231 H231 116.7
C231 N232 Cu2 123.9(3)
C231 N232 C233 116.6(4)
C233 N232 Cu2 119.3(3)
C234 C233 N232 119.3(4)
C238 C233 N232 120.7(4)
C238 C233 C234 119.9(4)
C233 C234 H234 119.9
C235 C234 C233 120.2(5)
C235 C234 H234 119.9
C234 C235 H235 120.2
C236 C235 C234 119.6(5)
C236 C235 H235 120.2
C235 C236 H236 119.3
C237 C236 C235 121.4(5)
C237 C236 H236 119.3
C236 C237 H237 120.3
C236 C237 C238 119.4(5)
C238 C237 H237 120.3
C233 C238 C237 119.4(5)
C233 C238 H238 120.3
C237 C238 H238 120.3
C24 C241 H241 115.9
N242 C241 C24 128.2(4)
N242 C241 H241 115.9
C241 N242 Cu1 121.7(3)
C241 N242 C243 115.0(4)
C243 N242 Cu1 123.0(3)
C244 C243 N242 120.0(6)
C248 C243 N242 119.8(6)
C248 C243 C244 120.2(6)
C243 C244 H244 120.5
C243 C244 C245 119.0(7)
C245 C244 H244 120.5
C244 C245 H245 120.4
C246 C245 C244 119.2(8)
C246 C245 H245 120.4
C245 C246 H246 118.7
C247 C246 C245 122.7(8)
C247 C246 H246 118.7
C246 C247 H247 119.8
C246 C247 C248 120.4(8)
C248 C247 H247 119.8
C243 C248 C247 118.4(7)
C243 C248 H248 120.8
C247 C248 H248 120.8
C41 C411 C414 112.2(7)
C412 C411 C41 108.3(7)
C412 C411 C414 107.7(8)
C413 C411 C41 109.9(6)
C413 C411 C414 106.7(7)
C413 C411 C412 112.0(8)
C42 C421 C423 102.6(8)
C42 C421 C6A 101.7(11)
C422 C421 C42 112.1(7)
C422 C421 C423 106.8(8)
C422 C421 C5A 133.0(12)
C422 C421 C6A 69.2(11)
C424 C421 C42 111.1(8)
C424 C421 C422 112.1(9)
C424 C421 C423 111.5(8)
C424 C421 C5A 53.4(11)
C424 C421 C6A 52.7(10)
C4A C421 C42 112.3(11)
C4A C421 C422 38.7(9)
C4A C421 C423 69.1(11)
C4A C421 C424 135.1(12)
C4A C421 C5A 114.8(12)
C4A C421 C6A 106.9(12)
C5A C421 C42 114.6(12)
C5A C421 C423 58.6(11)
C5A C421 C6A 104.9(12)
C6A C421 C423 154.9(12)
C43 C431 C432 107.5(4)
C433 C431 C43 112.3(4)
C433 C431 C432 109.7(6)
C433 C431 C434 109.7(5)
C434 C431 C43 110.7(5)
C434 C431 C432 106.8(5)
C431 C432 H43A 109.5
C431 C432 H43B 109.5
C431 C432 H43C 109.5
H43A C432 H43B 109.5
H43A C432 H43C 109.5
H43B C432 H43C 109.5
C431 C433 H43D 109.5
C431 C433 H43E 109.5
C431 C433 H43F 109.5
H43D C433 H43E 109.5
H43D C433 H43F 109.5
H43E C433 H43F 109.5
C431 C434 H43G 109.5
C431 C434 H43H 109.5
C431 C434 H43I 109.5
H43G C434 H43H 109.5
H43G C434 H43I 109.5
H43H C434 H43I 109.5
C44 C441 C442 113.0(5)
C44 C441 C443 109.6(5)
C442 C441 C443 107.4(6)
C444 C441 C44 110.3(5)
C444 C441 C442 105.0(6)
C444 C441 C443 111.5(7)
C441 C442 H44A 109.5
C441 C442 H44B 109.5
C441 C442 H44C 109.5
H44A C442 H44B 109.5
H44A C442 H44C 109.5
H44B C442 H44C 109.5
C441 C443 H44D 109.5
C441 C443 H44E 109.5
C441 C443 H44F 109.5
H44D C443 H44E 109.5
H44D C443 H44F 109.5
H44E C443 H44F 109.5
C61 C611 H61A 109.5
C61 C611 H61B 109.5
C61 C611 N612 110.5(5)
H61A C611 H61B 108.1
N612 C611 H61A 109.5
N612 C611 H61B 109.5
C611 N612 H612 108.5
C611 N612 C614 109.3(4)
C613 N612 C611 112.7(4)
C613 N612 H612 108.5
C613 N612 C614 109.2(4)
C614 N612 H612 108.5
N612 C613 H61C 109.1
N612 C613 H61D 109.1
N612 C613 C624 112.7(4)
H61C C613 H61D 107.8
C624 C613 H61C 109.1
C624 C613 H61D 109.1
N612 C614 H61E 109.3
N612 C614 H61F 109.3
H61E C614 H61F 107.9
C623 C614 N612 111.7(4)
C623 C614 H61E 109.3
C623 C614 H61F 109.3
C62 C621 H62A 108.5
C62 C621 H62B 108.5
C62 C621 N622 114.9(4)
H62A C621 H62B 107.5
N622 C621 H62A 108.5
N622 C621 H62B 108.5
C621 N622 H622 107.0
C623 N622 C621 112.9(4)
C623 N622 H622 107.0
C624 N622 C621 113.2(4)
C624 N622 H622 107.0
C624 N622 C623 109.4(4)
C614 C623 N622 108.9(4)
C614 C623 H62C 109.9
C614 C623 H62D 109.9
N622 C623 H62C 109.9
N622 C623 H62D 109.9
H62C C623 H62D 108.3
C613 C624 H62E 109.6
C613 C624 H62F 109.6
N622 C624 C613 110.4(4)
N622 C624 H62E 109.6
N622 C624 H62F 109.6
H62E C624 H62F 108.1
C63 C631 H63A 109.0
C63 C631 H63B 109.0
C63 C631 N632 112.9(4)
H63A C631 H63B 107.8
N632 C631 H63A 109.0
N632 C631 H63B 109.0
C631 N632 H632 107.6
C633 N632 C631 110.3(4)
C633 N632 H632 107.6
C633 N632 C634 110.1(4)
C634 N632 C631 113.5(3)
C634 N632 H632 107.6
N632 C633 H63C 109.4
N632 C633 H63D 109.4
N632 C633 C644 110.9(4)
H63C C633 H63D 108.0
C644 C633 H63C 109.4
C644 C633 H63D 109.4
N632 C634 H63E 109.2
N632 C634 H63F 109.2
H63E C634 H63F 107.9
C643 C634 N632 112.1(4)
C643 C634 H63E 109.2
C643 C634 H63F 109.2
C64 C641 H64A 109.2
C64 C641 H64B 109.2
C64 C641 N642 111.9(4)
H64A C641 H64B 107.9
N642 C641 H64A 109.2
N642 C641 H64B 109.2
C641 N642 H642 107.6
C643 N642 C641 112.2(4)
C643 N642 H642 107.6
C644 N642 C641 112.3(3)
C644 N642 H642 107.6
C644 N642 C643 109.2(4)
C634 C643 N642 111.1(4)
C634 C643 H64C 109.4
C634 C643 H64D 109.4
N642 C643 H64C 109.4
N642 C643 H64D 109.4
H64C C643 H64D 108.0
C633 C644 H64E 109.5
C633 C644 H64F 109.5
N642 C644 C633 110.8(4)
N642 C644 H64E 109.5
N642 C644 H64F 109.5
H64E C644 H64F 108.1
C441 C444 H44G 109.5
C441 C444 H44H 109.5
C441 C444 H44I 109.5
H44G C444 H44H 109.5
H44G C444 H44I 109.5
H44H C444 H44I 109.5
C100 O100 H100 109.5
C200 O200 H200 109.5
O100 C100 H10A 109.5
O100 C100 H10B 109.5
O100 C100 H10C 109.5
H10A C100 H10B 109.5
H10A C100 H10C 109.5
H10B C100 H10C 109.5
O200 C200 H20A 109.5
O200 C200 H20B 109.5
O200 C200 H20C 109.5
H20A C200 H20B 109.5
H20A C200 H20C 109.5
H20B C200 H20C 109.5
C411 C414 H41A 109.5
C411 C414 H41B 109.5
C411 C414 H41C 109.5
H41A C414 H41B 109.5
H41A C414 H41C 109.5
H41B C414 H41C 109.5
C411 C412 H41D 109.5
C411 C412 H41E 109.5
C411 C412 H41F 109.5
H41D C412 H41E 109.5
H41D C412 H41F 109.5
H41E C412 H41F 109.5
C411 C413 H41G 109.5
C411 C413 H41H 109.5
C411 C413 H41I 109.5
H41G C413 H41H 109.5
H41G C413 H41I 109.5
H41H C413 H41I 109.5
C421 C422 H42A 109.5
C421 C422 H42B 109.5
C421 C422 H42C 109.5
C421 C422 C6A 57.6(8)
H42A C422 H42B 109.5
H42A C422 H42C 109.5
H42B C422 H42C 109.5
C4A C422 C421 69.8(11)
C4A C422 H42A 158.8
C4A C422 H42B 90.0
C4A C422 H42C 54.0
C4A C422 C6A 126.0(14)
C6A C422 H42A 62.0
C6A C422 H42B 95.8
C6A C422 H42C 154.7
C421 C423 H42D 109.5
C421 C423 H42E 109.5
C421 C423 H42F 109.5
C421 C423 C4A 52.7(7)
H42D C423 H42E 109.5
H42D C423 H42F 109.5
H42E C423 H42F 109.5
C4A C423 H42D 73.5
C4A C423 H42E 87.2
C4A C423 H42F 160.0
C5A C423 C421 57.9(8)
C5A C423 H42D 165.0
C5A C423 H42E 83.7
C5A C423 H42F 71.1
C5A C423 C4A 100.9(11)
C421 C424 H42G 109.5
C421 C424 H42H 109.5
C421 C424 H42I 109.5
H42G C424 H42H 109.5
H42G C424 H42I 109.5
H42H C424 H42I 109.5
C5A C424 C421 63.9(9)
C5A C424 H42G 63.6
C5A C424 H42H 85.2
C5A C424 H42I 165.3
C5A C424 C6A 129.3(14)
C6A C424 C421 67.4(9)
C6A C424 H42G 150.6
C6A C424 H42H 98.6
C6A C424 H42I 50.6
C421 C4A C423 58.2(8)
C421 C4A H4AA 109.5
C421 C4A H4AB 109.5
C421 C4A H4AC 109.5
C422 C4A C421 71.5(11)
C422 C4A C423 128.1(14)
C422 C4A H4AA 53.2
C422 C4A H4AB 88.8
C422 C4A H4AC 159.2
C423 C4A H4AA 154.8
C423 C4A H4AB 95.7
C423 C4A H4AC 61.5
H4AA C4A H4AB 109.5
H4AA C4A H4AC 109.5
H4AB C4A H4AC 109.5
C421 C5A C423 63.5(9)
C421 C5A H5AA 109.5
C421 C5A H5AB 109.5
C421 C5A H5AC 109.5
C423 C5A H5AA 54.1
C423 C5A H5AB 99.0
C423 C5A H5AC 151.1
C424 C5A C421 62.7(8)
C424 C5A C423 125.5(12)
C424 C5A H5AA 159.7
C424 C5A H5AB 90.8
C424 C5A H5AC 60.5
H5AA C5A H5AB 109.5
H5AA C5A H5AC 109.5
H5AB C5A H5AC 109.5
C421 C6A C422 53.2(7)
C421 C6A H6AA 109.5
C421 C6A H6AB 109.5
C421 C6A H6AC 109.5
C422 C6A H6AA 160.5
C422 C6A H6AB 86.8
C422 C6A H6AC 73.2
C424 C6A C421 59.9(8)
C424 C6A C422 104.6(11)
C424 C6A H6AA 67.4
C424 C6A H6AB 85.5
C424 C6A H6AC 164.5
H6AA C6A H6AB 109.5
H6AA C6A H6AC 109.5
H6AB C6A H6AC 109.5

loop_
_geom_bond_atom_site_label_1
_geom_bond_atom_site_label_2
_geom_bond_distance
Cu1 O11 1.896(3)
Cu1 O14 1.892(3)
Cu1 N212 2.028(4)
Cu1 N242 2.030(4)
Cu2 O12 1.899(3)
Cu2 O13 1.873(3)
Cu2 N222 1.986(4)
Cu2 N232 1.997(4)
O11 C11 1.320(6)
C11 C21 1.392(8)
C11 C61 1.417(8)
O12 C12 1.307(6)
C12 C22 1.426(7)
C12 C62 1.417(7)
O13 C13 1.307(5)
C13 C23 1.414(6)
C13 C63 1.419(6)
O14 C14 1.293(6)
C14 C24 1.411(6)
C14 C64 1.432(6)
C21 C31 1.429(8)
C21 C211 1.444(8)
C22 C32 1.401(8)
C22 C221 1.424(8)
C23 C33 1.420(6)
C23 C231 1.449(6)
C24 C34 1.407(7)
C24 C241 1.445(7)
C31 H31 0.9500
C31 C41 1.396(9)
C32 H32 0.9500
C32 C42 1.363(9)
C33 H33 0.9500
C33 C43 1.376(6)
C34 H34 0.9500
C34 C44 1.389(7)
C41 C51 1.384(10)
C41 C411 1.543(9)
C42 C52 1.434(9)
C42 C421 1.546(10)
C43 C53 1.398(7)
C43 C431 1.537(7)
C44 C54 1.409(7)
C44 C441 1.523(7)
C51 C61 1.378(9)
C52 H52 0.9500
C52 C62 1.410(8)
C53 H53 0.9500
C53 C63 1.393(7)
C54 H54 0.9500
C54 C64 1.371(7)
C61 C611 1.501(9)
C62 C621 1.509(7)
C63 C631 1.495(7)
C64 C641 1.500(6)
C211 H211 0.9500
C211 N212 1.285(7)
N212 C213 1.434(7)
C213 C214 1.386(8)
C213 C218 1.374(8)
C214 H214 0.9500
C214 C215 1.394(9)
C215 H215 0.9500
C215 C216 1.382(12)
C216 H216 0.9500
C216 C217 1.367(12)
C217 H217 0.9500
C217 C218 1.388(9)
C218 H218 0.9500
C221 H221 0.9500
C221 N222 1.295(7)
N222 C223 1.420(6)
C223 C224 1.391(8)
C223 C228 1.402(8)
C224 H224 0.9500
C224 C225 1.375(8)
C225 H225 0.9500
C225 C226 1.378(10)
C226 H226 0.9500
C226 C227 1.365(10)
C227 H227 0.9500
C227 C228 1.378(8)
C228 H228 0.9500
C231 H231 0.9500
C231 N232 1.302(6)
N232 C233 1.429(5)
C233 C234 1.388(7)
C233 C238 1.381(7)
C234 H234 0.9500
C234 C235 1.383(7)
C235 H235 0.9500
C235 C236 1.373(8)
C236 H236 0.9500
C236 C237 1.360(8)
C237 H237 0.9500
C237 C238 1.416(7)
C238 H238 0.9500
C241 H241 0.9500
C241 N242 1.292(6)
N242 C243 1.432(6)
C243 C244 1.404(9)
C243 C248 1.388(9)
C244 H244 0.9500
C244 C245 1.408(9)
C245 H245 0.9500
C245 C246 1.353(12)
C246 H246 0.9500
C246 C247 1.343(12)
C247 H247 0.9500
C247 C248 1.410(9)
C248 H248 0.9500
C411 C414 1.553(11)
C411 C412 1.531(11)
C411 C413 1.496(10)
C421 C422 1.517(12)
C421 C423 1.604(13)
C421 C424 1.501(13)
C421 C4A 1.501(15)
C421 C5A 1.518(15)
C421 C6A 1.601(16)
C431 C432 1.542(9)
C431 C433 1.505(8)
C431 C434 1.534(8)
C432 H43A 0.9800
C432 H43B 0.9800
C432 H43C 0.9800
C433 H43D 0.9800
C433 H43E 0.9800
C433 H43F 0.9800
C434 H43G 0.9800
C434 H43H 0.9800
C434 H43I 0.9800
C441 C442 1.541(9)
C441 C443 1.543(10)
C441 C444 1.509(9)
C442 H44A 0.9800
C442 H44B 0.9800
C442 H44C 0.9800
C443 H44D 0.9800
C443 H44E 0.9800
C443 H44F 0.9800
C611 H61A 0.9900
C611 H61B 0.9900
C611 N612 1.502(7)
N612 H612 1.0000
N612 C613 1.487(7)
N612 C614 1.514(7)
C613 H61C 0.9900
C613 H61D 0.9900
C613 C624 1.507(7)
C614 H61E 0.9900
C614 H61F 0.9900
C614 C623 1.502(7)
C621 H62A 0.9900
C621 H62B 0.9900
C621 N622 1.510(6)
N622 H622 1.0000
N622 C623 1.508(6)
N622 C624 1.492(6)
C623 H62C 0.9900
C623 H62D 0.9900
C624 H62E 0.9900
C624 H62F 0.9900
C631 H63A 0.9900
C631 H63B 0.9900
C631 N632 1.520(6)
N632 H632 1.0000
N632 C633 1.485(6)
N632 C634 1.495(5)
C633 H63C 0.9900
C633 H63D 0.9900
C633 C644 1.527(7)
C634 H63E 0.9900
C634 H63F 0.9900
C634 C643 1.490(7)
C641 H64A 0.9900
C641 H64B 0.9900
C641 N642 1.523(6)
N642 H642 1.0000
N642 C643 1.506(6)
N642 C644 1.486(6)
C643 H64C 0.9900
C643 H64D 0.9900
C644 H64E 0.9900
C644 H64F 0.9900
C444 H44G 0.9800
C444 H44H 0.9800
C444 H44I 0.9800
O100 H100 0.8400
O100 C100 1.414(9)
O200 H200 0.8400
O200 C200 1.422(11)
C100 H10A 0.9800
C100 H10B 0.9800
C100 H10C 0.9800
C200 H20A 0.9800
C200 H20B 0.9800
C200 H20C 0.9800
C414 H41A 0.9800
C414 H41B 0.9800
C414 H41C 0.9800
C412 H41D 0.9800
C412 H41E 0.9800
C412 H41F 0.9800
C413 H41G 0.9800
C413 H41H 0.9800
C413 H41I 0.9800
C422 H42A 0.9800
C422 H42B 0.9800
C422 H42C 0.9800
C422 C4A 1.00(2)
C422 C6A 1.77(2)
C423 H42D 0.9800
C423 H42E 0.9800
C423 H42F 0.9800
C423 C4A 1.76(2)
C423 C5A 1.53(3)
C424 H42G 0.9800
C424 H42H 0.9800
C424 H42I 0.9800
C424 C5A 1.36(3)
C424 C6A 1.38(3)
C4A H4AA 0.9800
C4A H4AB 0.9800
C4A H4AC 0.9800
C5A H5AA 0.9800
C5A H5AB 0.9800
C5A H5AC 0.9800
C6A H6AA 0.9800
C6A H6AB 0.9800
C6A H6AC 0.9800

loop_
_geom_hbond_atom_site_label_D
_geom_hbond_atom_site_label_H
_geom_hbond_atom_site_label_A
_geom_hbond_distance_DH
_geom_hbond_distance_HA
_geom_hbond_distance_DA
_geom_hbond_angle_DHA
N632 H632 Br3 1.00 2.24 3.225(4) 168.2
N642 H642 O100 1.00 1.77 2.731(6) 159.2

loop_
_geom_torsion_atom_site_label_1
_geom_torsion_atom_site_label_2
_geom_torsion_atom_site_label_3
_geom_torsion_atom_site_label_4
_geom_torsion
Cu1 O11 C11 C21 -24.3(7)
Cu1 O11 C11 C61 156.6(4)
Cu1 O14 C14 C24 -12.2(6)
Cu1 O14 C14 C64 168.7(3)
Cu1 N212 C213 C214 122.3(5)
Cu1 N212 C213 C218 -55.2(6)
Cu1 N242 C243 C244 130.5(5)
Cu1 N242 C243 C248 -50.5(7)
Cu2 O12 C12 C22 -17.7(7)
Cu2 O12 C12 C62 163.1(4)
Cu2 O13 C13 C23 3.5(7)
Cu2 O13 C13 C63 -176.2(3)
Cu2 N222 C223 C224 -45.8(6)
Cu2 N222 C223 C228 132.1(5)
Cu2 N232 C233 C234 -49.1(5)
Cu2 N232 C233 C238 128.0(4)
O11 Cu1 O14 C14 -115.9(7)
O11 C11 C21 C31 -178.7(5)
O11 C11 C21 C211 0.0(8)
O11 C11 C61 C51 -179.6(5)
O11 C11 C61 C611 -0.4(7)
C11 C21 C31 C41 -2.7(9)
C11 C21 C211 N212 8.2(8)
C11 C61 C611 N612 -71.1(7)
O12 Cu2 O13 C13 -114.3(4)
O12 C12 C22 C32 170.4(6)
O12 C12 C22 C221 -4.8(9)
O12 C12 C62 C52 -171.4(5)
O12 C12 C62 C621 4.5(8)
C12 C22 C32 C42 2.3(12)
C12 C22 C221 N222 10.3(9)
C12 C62 C621 N622 -88.3(6)
O13 Cu2 O12 C12 -65.5(5)
O13 C13 C23 C33 177.1(4)
O13 C13 C23 C231 1.0(7)
O13 C13 C63 C53 -176.8(4)
O13 C13 C63 C631 5.6(6)
C13 C23 C33 C43 1.0(7)
C13 C23 C231 N232 -2.1(7)
C13 C63 C631 N632 -92.2(5)
O14 Cu1 O11 C11 -48.8(9)
O14 C14 C24 C34 -177.4(4)
O14 C14 C24 C241 6.3(7)
O14 C14 C64 C54 177.1(4)
O14 C14 C64 C641 -3.7(6)
C14 C24 C34 C44 -0.5(7)
C14 C24 C241 N242 -0.2(8)
C14 C64 C641 N642 -87.1(5)
C21 C11 C61 C51 1.2(8)
C21 C11 C61 C611 -179.6(5)
C21 C31 C41 C51 3.2(10)
C21 C31 C41 C411 -175.4(6)
C21 C211 N212 Cu1 7.8(7)
C21 C211 N212 C213 179.2(5)
C22 C12 C62 C52 9.3(8)
C22 C12 C62 C621 -174.8(5)
C22 C32 C42 C52 6.4(12)
C22 C32 C42 C421 -174.3(7)
C22 C221 N222 Cu2 6.8(8)
C22 C221 N222 C223 176.2(5)
C23 C13 C63 C53 3.6(6)
C23 C13 C63 C631 -174.0(4)
C23 C33 C43 C53 0.9(7)
C23 C33 C43 C431 -175.7(4)
C23 C231 N232 Cu2 -1.0(7)
C23 C231 N232 C233 173.3(4)
C24 C14 C64 C54 -2.1(6)
C24 C14 C64 C641 177.1(4)
C24 C34 C44 C54 -0.4(7)
C24 C34 C44 C441 180.0(5)
C24 C241 N242 Cu1 0.0(7)
C24 C241 N242 C243 173.6(5)
C31 C21 C211 N212 -173.1(5)
C31 C41 C51 C61 -1.6(10)
C31 C41 C411 C414 -0.1(10)
C31 C41 C411 C412 118.7(9)
C31 C41 C411 C413 -118.7(8)
C32 C22 C221 N222 -165.2(6)
C32 C42 C52 C62 -7.3(12)
C32 C42 C421 C422 -179.2(9)
C32 C42 C421 C423 -64.9(10)
C32 C42 C421 C424 54.4(12)
C32 C42 C421 C4A -137.3(13)
C32 C42 C421 C5A -3.9(15)
C32 C42 C421 C6A 108.7(12)
C33 C23 C231 N232 -178.3(4)
C33 C43 C53 C63 -0.6(7)
C33 C43 C431 C432 105.8(6)
C33 C43 C431 C433 -14.9(7)
C33 C43 C431 C434 -137.9(5)
C34 C24 C241 N242 -176.6(5)
C34 C44 C54 C64 -0.1(7)
C34 C44 C441 C442 -2.4(8)
C34 C44 C441 C443 117.3(7)
C34 C44 C441 C444 -119.6(7)
C41 C51 C61 C11 -0.6(10)
C41 C51 C61 C611 -179.7(6)
C42 C52 C62 C12 -0.7(11)
C42 C52 C62 C621 -176.6(7)
C42 C421 C422 C4A 98.5(17)
C42 C421 C422 C6A -94.5(13)
C42 C421 C423 C4A -109.3(11)
C42 C421 C423 C5A 111.3(14)
C42 C421 C424 C5A -105.6(15)
C42 C421 C424 C6A 88.8(15)
C42 C421 C4A C422 -98.0(16)
C42 C421 C4A C423 95.5(9)
C42 C421 C5A C423 -90.2(11)
C42 C421 C5A C424 98.9(13)
C42 C421 C6A C422 109.5(8)
C42 C421 C6A C424 -107.8(12)
C43 C53 C63 C13 -1.7(7)
C43 C53 C63 C631 175.9(4)
C44 C54 C64 C14 1.3(7)
C44 C54 C64 C641 -177.9(4)
C51 C41 C411 C414 -178.7(8)
C51 C41 C411 C412 -59.9(11)
C51 C41 C411 C413 62.7(10)
C51 C61 C611 N612 108.1(6)
C52 C42 C421 C422 0.0(12)
C52 C42 C421 C423 114.3(9)
C52 C42 C421 C424 -126.4(10)
C52 C42 C421 C4A 41.9(14)
C52 C42 C421 C5A 175.3(13)
C52 C42 C421 C6A -72.1(13)
C52 C62 C621 N622 87.5(7)
C53 C43 C431 C432 -70.8(6)
C53 C43 C431 C433 168.5(5)
C53 C43 C431 C434 45.5(7)
C53 C63 C631 N632 90.2(5)
C54 C44 C441 C442 177.9(5)
C54 C44 C441 C443 -62.3(8)
C54 C44 C441 C444 60.8(8)
C54 C64 C641 N642 92.2(5)
C61 C11 C21 C31 0.4(8)
C61 C11 C21 C211 179.1(5)
C61 C611 N612 C613 -66.6(6)
C61 C611 N612 C614 171.8(5)
C62 C12 C22 C32 -10.4(9)
C62 C12 C22 C221 174.4(5)
C62 C621 N622 C623 -53.8(5)
C62 C621 N622 C624 71.1(5)
C63 C13 C23 C33 -3.3(6)
C63 C13 C23 C231 -179.4(4)
C63 C631 N632 C633 -168.3(4)
C63 C631 N632 C634 67.6(5)
C64 C14 C24 C34 1.7(6)
C64 C14 C24 C241 -174.6(4)
C64 C641 N642 C643 78.7(5)
C64 C641 N642 C644 -157.8(4)
C211 C21 C31 C41 178.6(6)
C211 N212 C213 C214 -49.3(7)
C211 N212 C213 C218 133.2(6)
N212 Cu1 O11 C11 29.9(4)
N212 Cu1 O14 C14 164.9(4)
N212 C213 C214 C215 179.9(6)
N212 C213 C218 C217 179.9(6)
C213 C214 C215 C216 1.6(11)
C214 C213 C218 C217 2.4(9)
C214 C215 C216 C217 -0.3(12)
C215 C216 C217 C218 0.0(12)
C216 C217 C218 C213 -1.1(11)
C218 C213 C214 C215 -2.6(9)
C221 C22 C32 C42 177.8(7)
C221 N222 C223 C224 144.3(5)
C221 N222 C223 C228 -37.9(7)
N222 Cu2 O12 C12 25.8(4)
N222 Cu2 O13 C13 153.2(4)
N222 C223 C224 C225 176.4(6)
N222 C223 C228 C227 -176.9(5)
C223 C224 C225 C226 1.8(11)
C224 C223 C228 C227 1.0(9)
C224 C225 C226 C227 -1.5(12)
C225 C226 C227 C228 1.0(12)
C226 C227 C228 C223 -0.7(10)
C228 C223 C224 C225 -1.5(9)
C231 C23 C33 C43 177.4(4)
C231 N232 C233 C234 136.3(5)
C231 N232 C233 C238 -46.6(6)
N232 Cu2 O12 C12 -174.3(4)
N232 Cu2 O13 C13 -4.9(4)
N232 C233 C234 C235 176.8(4)
N232 C233 C238 C237 -175.9(4)
C233 C234 C235 C236 -1.1(7)
C234 C233 C238 C237 1.2(7)
C234 C235 C236 C237 1.7(8)
C235 C236 C237 C238 -0.9(8)
C236 C237 C238 C233 -0.6(8)
C238 C233 C234 C235 -0.4(7)
C241 C24 C34 C44 176.0(4)
C241 N242 C243 C244 -43.0(7)
C241 N242 C243 C248 136.0(6)
N242 Cu1 O11 C11 -174.2(4)
N242 Cu1 O14 C14 9.6(4)
N242 C243 C244 C245 175.0(6)
N242 C243 C248 C247 -176.2(5)
C243 C244 C245 C246 1.5(10)
C244 C243 C248 C247 2.9(9)
C244 C245 C246 C247 2.3(12)
C245 C246 C247 C248 -3.5(12)
C246 C247 C248 C243 0.8(10)
C248 C243 C244 C245 -4.0(9)
C411 C41 C51 C61 177.0(6)
C421 C42 C52 C62 173.5(7)
C421 C422 C4A C423 14.6(19)
C421 C422 C6A C424 -32.8(12)
C421 C423 C4A C422 -16(2)
C421 C423 C5A C424 9.8(18)
C421 C424 C5A C423 -9.9(19)
C421 C424 C6A C422 30.0(10)
C431 C43 C53 C63 176.1(4)
C441 C44 C54 C64 179.6(5)
C611 N612 C613 C624 -175.7(4)
C611 N612 C614 C623 179.7(4)
N612 C613 C624 N622 56.8(5)
N612 C614 C623 N622 -59.7(5)
C613 N612 C614 C623 56.0(5)
C614 N612 C613 C624 -54.0(5)
C621 N622 C623 C614 -172.6(4)
C621 N622 C624 C613 174.3(4)
C623 N622 C624 C613 -58.8(5)
C624 N622 C623 C614 60.5(5)
C631 N632 C633 C644 178.6(4)
C631 N632 C634 C643 179.9(4)
N632 C633 C644 N642 58.0(6)
N632 C634 C643 N642 -57.0(6)
C633 N632 C634 C643 55.7(6)
C634 N632 C633 C644 -55.4(5)
C641 N642 C643 C634 -177.4(4)
C641 N642 C644 C633 177.3(4)
C643 N642 C644 C633 -57.6(6)
C644 N642 C643 C634 57.4(5)
C422 C421 C423 C4A 8.8(12)
C422 C421 C423 C5A -130.6(14)
C422 C421 C424 C5A 128.0(15)
C422 C421 C424 C6A -37.6(15)
C422 C421 C4A C423 -166.5(18)
C422 C421 C5A C423 83.9(16)
C422 C421 C5A C424 -87.1(16)
C422 C421 C6A C424 142.8(14)
C423 C421 C422 C4A -13.2(17)
C423 C421 C422 C6A 153.7(13)
C423 C421 C424 C5A 8.3(15)
C423 C421 C424 C6A -157.3(15)
C423 C421 C4A C422 166.5(18)
C423 C421 C5A C424 -171.0(17)
C423 C421 C6A C422 -85(3)
C423 C421 C6A C424 58(3)
C424 C421 C422 C4A -135.6(17)
C424 C421 C422 C6A 31.3(13)
C424 C421 C423 C4A 131.6(13)
C424 C421 C423 C5A -7.8(15)
C424 C421 C4A C422 66(2)
C424 C421 C4A C423 -100.0(15)
C424 C421 C5A C423 171.0(17)
C424 C421 C6A C422 -142.8(14)
C4A C421 C422 C6A 167(2)
C4A C421 C423 C5A -139.4(16)
C4A C421 C424 C5A 89.8(19)
C4A C421 C424 C6A -75.8(19)
C4A C421 C5A C423 42.1(16)
C4A C421 C5A C424 -128.9(15)
C4A C421 C6A C422 -8.5(13)
C4A C421 C6A C424 134.3(14)
C4A C422 C6A C421 15(2)
C4A C422 C6A C424 -18(3)
C4A C423 C5A C421 -31.8(11)
C4A C423 C5A C424 -22(3)
C5A C421 C422 C4A -76(2)
C5A C421 C422 C6A 91.3(17)
C5A C421 C423 C4A 139.4(16)
C5A C421 C424 C6A -166(2)
C5A C421 C4A C422 128.7(17)
C5A C421 C4A C423 -37.8(15)
C5A C421 C6A C422 -130.8(13)
C5A C421 C6A C424 11.9(16)
C5A C423 C4A C421 34.2(12)
C5A C423 C4A C422 18(3)
C5A C424 C6A C421 -17(2)
C5A C424 C6A C422 13(3)
C6A C421 C422 C4A -167(2)
C6A C421 C423 C4A 85(3)
C6A C421 C423 C5A -54(3)
C6A C421 C424 C5A 166(2)
C6A C421 C4A C422 12.8(19)
C6A C421 C4A C423 -153.7(12)
C6A C421 C5A C423 159.2(13)
C6A C421 C5A C424 -11.8(16)
C6A C422 C4A C421 -14(2)
C6A C422 C4A C423 1(4)
C6A C424 C5A C421 17(2)
C6A C424 C5A C423 7(4)

loop_
_smtbx_masks_void_nr
_smtbx_masks_void_average_x
_smtbx_masks_void_average_y
_smtbx_masks_void_average_z
_smtbx_masks_void_volume
_smtbx_masks_void_count_electrons
1 -0.833 0.000 0.000 142.2 11.6
2 0.000 0.500 0.000 7.6 0.3
3 -0.466 0.500 0.500 142.2 11.6
4 0.146 0.349 0.781 0.1 0.0
5 0.354 0.849 0.719 0.1 0.0
6 0.500 1.000 0.500 7.6 0.3
7 0.646 0.151 0.281 0.1 0.0
8 0.854 0.651 0.219 0.1 0.0
